data_4086807
loop_
_publ_author_name
'Ma, Qiang-Qiang'
'Liu, Ting'
'Adhikary, Anubendu'
'Zhang, Jie'
'Krause, Jeanette A.'
'Guan, Hairong'

_publ_section_title
;
 Using CS2 to Probe the Mechanistic Details of Decarboxylation of
 Bis(phosphinite)-Ligated Nickel Pincer Formate Complexes
;
_journal_name_full Organometallics
_journal_paper_doi 10.1021/acs.organomet.6b00759
_journal_year 2016
_chemical_formula_moiety 'C23 H40 Ni O2 P2 S2'
_chemical_formula_sum 'C23 H40 Ni O2 P2 S2'
_chemical_formula_weight 533.32
_space_group_crystal_system triclinic
_space_group_IT_number 2
_space_group_name_Hall '-P 1'
_space_group_name_H-M_alt 'P -1'
_symmetry_space_group_name_Hall '-P 1'
_symmetry_space_group_name_H-M 'P -1'
_atom_sites_solution_hydrogens geom
_atom_sites_solution_primary direct
_atom_sites_solution_secondary difmap
_audit_creation_method SHELXL-2014/7
_cell_angle_alpha 99.6750(10)
_cell_angle_beta 100.6600(10)
_cell_angle_gamma 103.8270(10)
_cell_formula_units_Z 2
_cell_length_a 8.51600(10)
_cell_length_b 11.9625(2)
_cell_length_c 14.0994(3)
_cell_measurement_reflns_used 3333
_cell_measurement_temperature 150(2)
_cell_measurement_theta_max 67.48
_cell_measurement_theta_min 3.27
_cell_volume 1336.31(4)
_computing_cell_refinement 'Bruker SAINT v7.66A'
_computing_data_collection 'Bruker SMART v5.634'
_computing_data_reduction 'Bruker SAINT v7.66A'
_computing_molecular_graphics 'Bruker SHELXTL v6.14'
_computing_publication_material 'Bruker SHELXTL v6.14'
_computing_structure_refinement 'Bruker SHELXTL v6.14'
_computing_structure_solution 'Bruker SHELXTL v6.14'
_diffrn_ambient_temperature 150(2)
_diffrn_measured_fraction_theta_full 0.955
_diffrn_measured_fraction_theta_max 0.949
_diffrn_measurement_device_type 'Bruker SMART6000 CCD'
_diffrn_measurement_method '\w scans'
_diffrn_radiation_monochromator graphite
_diffrn_radiation_source 'fine-focus sealed tube'
_diffrn_radiation_type CuK\a
_diffrn_radiation_wavelength 1.54178
_diffrn_reflns_av_R_equivalents 0.0238
_diffrn_reflns_av_unetI/netI 0.0285
_diffrn_reflns_Laue_measured_fraction_full 0.955
_diffrn_reflns_Laue_measured_fraction_max 0.949
_diffrn_reflns_limit_h_max 10
_diffrn_reflns_limit_h_min -10
_diffrn_reflns_limit_k_max 14
_diffrn_reflns_limit_k_min -14
_diffrn_reflns_limit_l_max 16
_diffrn_reflns_limit_l_min -16
_diffrn_reflns_number 11415
_diffrn_reflns_point_group_measured_fraction_full 0.955
_diffrn_reflns_point_group_measured_fraction_max 0.949
_diffrn_reflns_theta_full 67.679
_diffrn_reflns_theta_max 67.969
_diffrn_reflns_theta_min 3.271
_exptl_absorpt_coefficient_mu 3.766
_exptl_absorpt_correction_T_max 0.806
_exptl_absorpt_correction_T_min 0.728
_exptl_absorpt_correction_type multi-scan
_exptl_absorpt_process_details 'SADABS v2008/1 (Sheldrick)'
_exptl_crystal_colour orange-yellow
_exptl_crystal_density_diffrn 1.325
_exptl_crystal_description block
_exptl_crystal_F_000 568
_exptl_crystal_size_max 0.090
_exptl_crystal_size_mid 0.070
_exptl_crystal_size_min 0.060
_exptl_transmission_factor_max 0.806
_exptl_transmission_factor_min 0.728
_refine_diff_density_max 0.502
_refine_diff_density_min -0.266
_refine_diff_density_rms 0.064
_refine_ls_extinction_method none
_refine_ls_goodness_of_fit_ref 1.031
_refine_ls_hydrogen_treatment constr
_refine_ls_matrix_type full
_refine_ls_number_parameters 283
_refine_ls_number_reflns 4623
_refine_ls_number_restraints 0
_refine_ls_restrained_S_all 1.031
_refine_ls_R_factor_all 0.0382
_refine_ls_R_factor_gt 0.0328
_refine_ls_shift/su_max 0.001
_refine_ls_shift/su_mean 0.000
_refine_ls_structure_factor_coef Fsqd
_refine_ls_weighting_details 'w=1/[\s^2^(Fo^2^)+(0.0590P)^2^+0.2428P] where P=(Fo^2^+2Fc^2^)/3'
_refine_ls_weighting_scheme calc
_refine_ls_wR_factor_gt 0.0875
_refine_ls_wR_factor_ref 0.0911
_reflns_Friedel_coverage 0.000
_reflns_number_gt 4064
_reflns_number_total 4623
_reflns_threshold_expression 'I > 2\s(I)'
_cod_data_source_file om6b00759_si_002.cif
_cod_data_source_block 3
_cod_database_code 4086807
_shelx_shelxl_version_number 2014/7
_shelx_space_group_comment
;
The symmetry employed for this shelxl refinement is uniquely defined
by the following loop, which should always be used as a source of
symmetry information in preference to the above space-group names.
They are only intended as comments.
;
_shelx_estimated_absorpt_t_min 0.728
_shelx_estimated_absorpt_t_max 0.806

loop_
_space_group_symop_operation_xyz
'x, y, z'
'-x, -y, -z'

loop_
_atom_site_label
_atom_site_type_symbol
_atom_site_fract_x
_atom_site_fract_y
_atom_site_fract_z
_atom_site_U_iso_or_equiv
_atom_site_adp_type
_atom_site_occupancy
_atom_site_site_symmetry_order
_atom_site_calc_flag
_atom_site_refinement_flags_posn
_atom_site_refinement_flags_adp
Ni Ni 0.06914(4) 0.72712(3) 0.75050(2) 0.01871(11) Uani 1 1 d . .
P1 P 0.21143(6) 0.89618(4) 0.72903(4) 0.01951(13) Uani 1 1 d . .
P2 P -0.12570(6) 0.56097(4) 0.73479(3) 0.01918(13) Uani 1 1 d . .
O1 O 0.09858(17) 0.92104(13) 0.62980(10) 0.0268(3) Uani 1 1 d . .
O2 O -0.26645(17) 0.55194(12) 0.63297(10) 0.0240(3) Uani 1 1 d . .
S1 S 0.27557(6) 0.70021(5) 0.85771(4) 0.02437(13) Uani 1 1 d . .
S2 S 0.17199(7) 0.79043(5) 1.04509(4) 0.03426(15) Uani 1 1 d . .
C1 C -0.0811(2) 0.73730(18) 0.63612(14) 0.0202(4) Uani 1 1 d . .
C2 C -0.0479(2) 0.83092(17) 0.58898(15) 0.0216(4) Uani 1 1 d . .
C3 C -0.1521(3) 0.83891(19) 0.50324(15) 0.0259(4) Uani 1 1 d . .
H3 H -0.1260 0.9053 0.4744 0.031 Uiso 1 1 calc R U
C4 C -0.2957(2) 0.74644(19) 0.46124(15) 0.0247(4) Uani 1 1 d . .
H4 H -0.3684 0.7495 0.4025 0.030 Uiso 1 1 calc R U
C5 C -0.3348(2) 0.64988(19) 0.50346(15) 0.0241(4) Uani 1 1 d . .
H5 H -0.4327 0.5868 0.4740 0.029 Uiso 1 1 calc R U
C6 C -0.2278(2) 0.64735(17) 0.58979(14) 0.0204(4) Uani 1 1 d . .
C7 C 0.2280(3) 1.03206(18) 0.82121(15) 0.0244(4) Uani 1 1 d . .
C8 C 0.3049(3) 1.14551(19) 0.79011(17) 0.0350(5) Uani 1 1 d . .
H8A H 0.4223 1.1523 0.7914 0.052 Uiso 1 1 calc R U
H8B H 0.2962 1.2138 0.8361 0.052 Uiso 1 1 calc R U
H8C H 0.2453 1.1431 0.7230 0.052 Uiso 1 1 calc R U
C9 C 0.0478(3) 1.0252(2) 0.8270(2) 0.0436(6) Uani 1 1 d . .
H9A H 0.0459 1.0952 0.8737 0.065 Uiso 1 1 calc R U
H9B H 0.0008 0.9541 0.8496 0.065 Uiso 1 1 calc R U
H9C H -0.0184 1.0220 0.7613 0.065 Uiso 1 1 calc R U
C10 C 0.3279(3) 1.0307(2) 0.92324(16) 0.0321(5) Uani 1 1 d . .
H10A H 0.2806 0.9564 0.9414 0.048 Uiso 1 1 calc R U
H10B H 0.3229 1.0972 0.9726 0.048 Uiso 1 1 calc R U
H10C H 0.4441 1.0376 0.9209 0.048 Uiso 1 1 calc R U
C11 C 0.4061(3) 0.89477(19) 0.68649(16) 0.0265(5) Uani 1 1 d . .
C12 C 0.4412(3) 0.9785(3) 0.61642(19) 0.0428(6) Uani 1 1 d . .
H12A H 0.4583 1.0599 0.6516 0.064 Uiso 1 1 calc R U
H12B H 0.3464 0.9571 0.5591 0.064 Uiso 1 1 calc R U
H12C H 0.5414 0.9716 0.5939 0.064 Uiso 1 1 calc R U
C13 C 0.5581(3) 0.9249(2) 0.77366(17) 0.0323(5) Uani 1 1 d . .
H13A H 0.6524 0.9077 0.7494 0.048 Uiso 1 1 calc R U
H13B H 0.5320 0.8773 0.8218 0.048 Uiso 1 1 calc R U
H13C H 0.5870 1.0089 0.8054 0.048 Uiso 1 1 calc R U
C14 C 0.3745(3) 0.7668(2) 0.62877(18) 0.0367(5) Uani 1 1 d . .
H14A H 0.2724 0.7451 0.5763 0.055 Uiso 1 1 calc R U
H14B H 0.3626 0.7131 0.6741 0.055 Uiso 1 1 calc R U
H14C H 0.4686 0.7608 0.5993 0.055 Uiso 1 1 calc R U
C15 C -0.2575(2) 0.56087(19) 0.82667(15) 0.0235(4) Uani 1 1 d . .
C16 C -0.2652(3) 0.6895(2) 0.85272(17) 0.0319(5) Uani 1 1 d . .
H16A H -0.1533 0.7415 0.8844 0.048 Uiso 1 1 calc R U
H16B H -0.3385 0.6958 0.8982 0.048 Uiso 1 1 calc R U
H16C H -0.3088 0.7131 0.7921 0.048 Uiso 1 1 calc R U
C17 C -0.1753(3) 0.5270(2) 0.91956(16) 0.0311(5) Uani 1 1 d . .
H17A H -0.1782 0.4435 0.9038 0.047 Uiso 1 1 calc R U
H17B H -0.2356 0.5403 0.9713 0.047 Uiso 1 1 calc R U
H17C H -0.0595 0.5756 0.9431 0.047 Uiso 1 1 calc R U
C18 C -0.4356(3) 0.4799(2) 0.78514(18) 0.0363(5) Uani 1 1 d . .
H18A H -0.4329 0.3973 0.7716 0.054 Uiso 1 1 calc R U
H18B H -0.4850 0.4991 0.7237 0.054 Uiso 1 1 calc R U
H18C H -0.5024 0.4914 0.8336 0.054 Uiso 1 1 calc R U
C19 C -0.0747(3) 0.41872(18) 0.69888(15) 0.0246(4) Uani 1 1 d . .
C20 C 0.0056(3) 0.4342(2) 0.61098(18) 0.0365(5) Uani 1 1 d . .
H20A H 0.1066 0.5007 0.6327 0.055 Uiso 1 1 calc R U
H20B H -0.0730 0.4499 0.5581 0.055 Uiso 1 1 calc R U
H20C H 0.0343 0.3620 0.5861 0.055 Uiso 1 1 calc R U
C21 C 0.0509(3) 0.3964(2) 0.78151(18) 0.0340(5) Uani 1 1 d . .
H21A H 0.0848 0.3267 0.7561 0.051 Uiso 1 1 calc R U
H21B H -0.0006 0.3830 0.8368 0.051 Uiso 1 1 calc R U
H21C H 0.1488 0.4652 0.8045 0.051 Uiso 1 1 calc R U
C22 C -0.2298(3) 0.31161(19) 0.66506(17) 0.0325(5) Uani 1 1 d . .
H22A H -0.1995 0.2424 0.6346 0.049 Uiso 1 1 calc R U
H22B H -0.3145 0.3284 0.6167 0.049 Uiso 1 1 calc R U
H22C H -0.2740 0.2958 0.7224 0.049 Uiso 1 1 calc R U
C23 C 0.2862(3) 0.73263(18) 0.98082(15) 0.0275(5) Uani 1 1 d . .
H23 H 0.3753 0.7137 1.0200 0.033 Uiso 1 1 calc R U

loop_
_atom_site_aniso_label
_atom_site_aniso_U_11
_atom_site_aniso_U_22
_atom_site_aniso_U_33
_atom_site_aniso_U_23
_atom_site_aniso_U_13
_atom_site_aniso_U_12
Ni 0.01600(18) 0.02001(19) 0.01799(18) 0.00547(13) -0.00006(13) 0.00329(13)
P1 0.0166(2) 0.0194(3) 0.0201(2) 0.00580(19) 0.00020(19) 0.00265(19)
P2 0.0166(2) 0.0204(3) 0.0189(2) 0.00599(19) 0.00101(19) 0.00334(19)
O1 0.0229(7) 0.0239(7) 0.0270(8) 0.0116(6) -0.0046(6) -0.0019(6)
O2 0.0218(7) 0.0231(7) 0.0221(7) 0.0090(6) -0.0018(6) -0.0006(6)
S1 0.0198(2) 0.0289(3) 0.0231(3) 0.0069(2) -0.00062(19) 0.0080(2)
S2 0.0372(3) 0.0325(3) 0.0283(3) 0.0046(2) 0.0088(2) 0.0016(2)
C1 0.0193(9) 0.0220(10) 0.0187(9) 0.0052(8) 0.0021(8) 0.0057(8)
C2 0.0177(9) 0.0203(10) 0.0233(10) 0.0050(8) 0.0004(8) 0.0018(8)
C3 0.0251(11) 0.0253(11) 0.0253(11) 0.0100(9) 0.0012(8) 0.0041(9)
C4 0.0189(10) 0.0311(12) 0.0225(10) 0.0104(9) -0.0012(8) 0.0055(8)
C5 0.0181(10) 0.0257(11) 0.0238(10) 0.0054(8) -0.0005(8) 0.0017(8)
C6 0.0187(9) 0.0217(10) 0.0205(9) 0.0061(8) 0.0035(8) 0.0052(8)
C7 0.0231(10) 0.0205(10) 0.0267(10) 0.0031(8) 0.0018(8) 0.0052(8)
C8 0.0425(14) 0.0229(11) 0.0349(12) 0.0068(10) 0.0007(10) 0.0065(10)
C9 0.0330(13) 0.0402(14) 0.0564(16) -0.0029(12) 0.0122(12) 0.0164(11)
C10 0.0427(13) 0.0259(11) 0.0232(11) 0.0039(9) 0.0013(10) 0.0069(10)
C11 0.0223(10) 0.0307(12) 0.0273(11) 0.0085(9) 0.0076(8) 0.0065(9)
C12 0.0365(13) 0.0564(17) 0.0441(14) 0.0265(13) 0.0183(11) 0.0118(12)
C13 0.0197(10) 0.0350(12) 0.0405(13) 0.0087(10) 0.0030(9) 0.0071(9)
C14 0.0361(13) 0.0393(14) 0.0340(12) 0.0012(10) 0.0143(10) 0.0093(11)
C15 0.0184(10) 0.0294(11) 0.0218(10) 0.0070(8) 0.0037(8) 0.0047(8)
C16 0.0319(12) 0.0328(12) 0.0353(12) 0.0076(10) 0.0118(10) 0.0142(10)
C17 0.0336(12) 0.0364(13) 0.0243(11) 0.0126(9) 0.0072(9) 0.0075(10)
C18 0.0224(11) 0.0441(14) 0.0361(13) 0.0060(11) 0.0069(9) -0.0004(10)
C19 0.0241(10) 0.0233(10) 0.0250(10) 0.0038(8) 0.0045(8) 0.0065(8)
C20 0.0426(14) 0.0320(13) 0.0385(13) 0.0050(10) 0.0201(11) 0.0107(10)
C21 0.0309(12) 0.0271(12) 0.0433(13) 0.0094(10) 0.0003(10) 0.0121(9)
C22 0.0317(12) 0.0230(11) 0.0366(12) 0.0026(9) 0.0029(10) 0.0024(9)
C23 0.0236(10) 0.0258(11) 0.0276(11) 0.0102(9) -0.0033(8) 0.0005(9)

loop_
_atom_type_symbol
_atom_type_description
_atom_type_scat_dispersion_real
_atom_type_scat_dispersion_imag
_atom_type_scat_source
C C 0.0181 0.0091 'International Tables Vol C Tables 4.2.6.8 and 6.1.1.4'
H H 0.0000 0.0000 'International Tables Vol C Tables 4.2.6.8 and 6.1.1.4'
O O 0.0492 0.0322 'International Tables Vol C Tables 4.2.6.8 and 6.1.1.4'
P P 0.2955 0.4335 'International Tables Vol C Tables 4.2.6.8 and 6.1.1.4'
S S 0.3331 0.5567 'International Tables Vol C Tables 4.2.6.8 and 6.1.1.4'
Ni Ni -3.0029 0.5091 'International Tables Vol C Tables 4.2.6.8 and 6.1.1.4'

loop_
_geom_angle_atom_site_label_1
_geom_angle_atom_site_label_2
_geom_angle_atom_site_label_3
_geom_angle
C1 Ni P1 81.59(6)
C1 Ni P2 81.86(6)
P1 Ni P2 163.44(2)
C1 Ni S1 166.41(6)
P1 Ni S1 95.95(2)
P2 Ni S1 100.27(2)
O1 P1 C7 99.75(9)
O1 P1 C11 99.90(9)
C7 P1 C11 114.34(10)
O1 P1 Ni 105.77(5)
C7 P1 Ni 117.45(7)
C11 P1 Ni 115.89(7)
O2 P2 C15 99.88(8)
O2 P2 C19 99.33(8)
C15 P2 C19 114.38(10)
O2 P2 Ni 104.76(5)
C15 P2 Ni 116.32(7)
C19 P2 Ni 117.94(7)
C2 O1 P1 112.30(12)
C6 O2 P2 113.31(12)
C23 S1 Ni 120.47(8)
C2 C1 C6 115.26(18)
C2 C1 Ni 122.43(15)
C6 C1 Ni 122.18(15)
O1 C2 C3 118.24(18)
O1 C2 C1 117.88(17)
C3 C2 C1 123.88(18)
C4 C3 C2 117.76(19)
C5 C4 C3 121.29(18)
C4 C5 C6 118.53(18)
O2 C6 C5 118.98(17)
O2 C6 C1 117.76(17)
C5 C6 C1 123.26(19)
C8 C7 C10 109.99(18)
C8 C7 C9 109.90(19)
C10 C7 C9 108.9(2)
C8 C7 P1 112.83(15)
C10 C7 P1 110.52(14)
C9 C7 P1 104.56(15)
C13 C11 C12 109.28(19)
C13 C11 C14 109.26(19)
C12 C11 C14 108.58(19)
C13 C11 P1 111.97(15)
C12 C11 P1 112.76(16)
C14 C11 P1 104.82(14)
C17 C15 C18 109.99(18)
C17 C15 C16 109.76(18)
C18 C15 C16 108.63(18)
C17 C15 P2 110.42(14)
C18 C15 P2 113.39(15)
C16 C15 P2 104.47(14)
C21 C19 C22 109.16(18)
C21 C19 C20 108.77(19)
C22 C19 C20 109.15(18)
C21 C19 P2 112.78(14)
C22 C19 P2 112.81(15)
C20 C19 P2 103.95(15)
S2 C23 S1 132.22(13)

loop_
_geom_bond_atom_site_label_1
_geom_bond_atom_site_label_2
_geom_bond_distance
Ni C1 1.9051(19)
Ni P1 2.1955(6)
Ni P2 2.2119(6)
Ni S1 2.2203(6)
P1 O1 1.6579(14)
P1 C7 1.861(2)
P1 C11 1.867(2)
P2 O2 1.6610(14)
P2 C15 1.864(2)
P2 C19 1.867(2)
O1 C2 1.390(2)
O2 C6 1.382(2)
S1 C23 1.694(2)
S2 C23 1.638(2)
C1 C2 1.394(3)
C1 C6 1.402(3)
C2 C3 1.393(3)
C3 C4 1.391(3)
C4 C5 1.386(3)
C5 C6 1.389(3)
C7 C8 1.531(3)
C7 C10 1.535(3)
C7 C9 1.535(3)
C11 C13 1.535(3)
C11 C12 1.538(3)
C11 C14 1.544(3)
C15 C17 1.531(3)
C15 C18 1.536(3)
C15 C16 1.541(3)
C19 C21 1.534(3)
C19 C22 1.538(3)
C19 C20 1.539(3)

loop_
_geom_torsion_atom_site_label_1
_geom_torsion_atom_site_label_2
_geom_torsion_atom_site_label_3
_geom_torsion_atom_site_label_4
_geom_torsion
C7 P1 O1 C2 -122.90(14)
C11 P1 O1 C2 120.06(15)
Ni P1 O1 C2 -0.60(14)
C15 P2 O2 C6 119.06(14)
C19 P2 O2 C6 -123.99(14)
Ni P2 O2 C6 -1.69(14)
P1 O1 C2 C3 -178.04(15)
P1 O1 C2 C1 1.5(2)
C6 C1 C2 O1 -178.04(17)
Ni C1 C2 O1 -2.0(3)
C6 C1 C2 C3 1.5(3)
Ni C1 C2 C3 177.58(16)
O1 C2 C3 C4 178.00(19)
C1 C2 C3 C4 -1.5(3)
C2 C3 C4 C5 0.5(3)
C3 C4 C5 C6 0.5(3)
P2 O2 C6 C5 179.33(15)
P2 O2 C6 C1 -0.7(2)
C4 C5 C6 O2 179.43(18)
C4 C5 C6 C1 -0.5(3)
C2 C1 C6 O2 179.61(17)
Ni C1 C6 O2 3.5(3)
C2 C1 C6 C5 -0.4(3)
Ni C1 C6 C5 -176.52(15)
O1 P1 C7 C8 -57.11(16)
C11 P1 C7 C8 48.50(18)
Ni P1 C7 C8 -170.69(13)
O1 P1 C7 C10 179.27(15)
C11 P1 C7 C10 -75.11(17)
Ni P1 C7 C10 65.69(16)
O1 P1 C7 C9 62.28(17)
C11 P1 C7 C9 167.90(16)
Ni P1 C7 C9 -51.29(17)
O1 P1 C11 C13 156.09(15)
C7 P1 C11 C13 50.57(18)
Ni P1 C11 C13 -90.87(16)
O1 P1 C11 C12 32.36(18)
C7 P1 C11 C12 -73.16(19)
Ni P1 C11 C12 145.40(15)
O1 P1 C11 C14 -85.58(15)
C7 P1 C11 C14 168.90(14)
Ni P1 C11 C14 27.46(16)
O2 P2 C15 C17 160.92(15)
C19 P2 C15 C17 55.87(17)
Ni P2 C15 C17 -87.08(15)
O2 P2 C15 C18 36.98(18)
C19 P2 C15 C18 -68.07(18)
Ni P2 C15 C18 148.98(14)
O2 P2 C15 C16 -81.13(14)
C19 P2 C15 C16 173.82(13)
Ni P2 C15 C16 30.88(15)
O2 P2 C19 C21 -177.48(15)
C15 P2 C19 C21 -72.09(18)
Ni P2 C19 C21 70.22(17)
O2 P2 C19 C22 -53.23(16)
C15 P2 C19 C22 52.16(18)
Ni P2 C19 C22 -165.52(13)
O2 P2 C19 C20 64.87(15)
C15 P2 C19 C20 170.27(14)
Ni P2 C19 C20 -47.42(16)
Ni S1 C23 S2 -3.5(2)
